data_4501613
loop_
_publ_author_name
'Saeed, Musabbir A.'
'Wong, Bryan M.'
'Fronczek, Frank R.'
'Venkatraman, Ramaiyer'
'Hossain, Md Alamgir'

_publ_section_title
;
 Formation of an Amine-Water Cyclic Pentamer: A New Type of Water Cluster
 in a Polyazacryptand.
;
_journal_issue 4
_journal_name_full 'Crystal growth &amp; design'
_journal_page_first 1486
_journal_page_last 1488
_journal_paper_doi 10.1021/cg100161a
_journal_volume 10
_journal_year 2010
_chemical_formula_moiety 'C30 H54 N8 S3, 6(C7 H7 O3 S), 12(H2 O)'
_chemical_formula_sum 'C72 H120 N8 O30 S9'
_chemical_formula_weight 1866.30
_chemical_name_systematic
;
 ?
;
_space_group_IT_number 14
_symmetry_cell_setting monoclinic
_symmetry_space_group_name_Hall '-P 2yn'
_symmetry_space_group_name_H-M 'P 1 21/n 1'
_atom_sites_solution_hydrogens geom
_atom_sites_solution_primary direct
_atom_sites_solution_secondary difmap
_audit_creation_method SHELXL-97
_cell_angle_alpha 90
_cell_angle_beta 98.551(3)
_cell_angle_gamma 90
_cell_formula_units_Z 4
_cell_length_a 16.8712(10)
_cell_length_b 23.3371(15)
_cell_length_c 23.1050(15)
_cell_measurement_reflns_used 27914
_cell_measurement_temperature 90.0(5)
_cell_measurement_theta_max 30.5
_cell_measurement_theta_min 2.5
_cell_volume 8995.9(10)
_computing_cell_refinement 'HKL Scalepack (Otwinowski & Minor 1997)'
_computing_data_collection 'COLLECT (Nonius, 2000)'
_computing_data_reduction 'HKL Denzo and Scalepack (Otwinowski & Minor 1997)'
_computing_molecular_graphics 'ORTEP-3 for Windows (Farrugia, 1997)'
_computing_publication_material 'SHELXL-97 (Sheldrick, 2008)'
_computing_structure_refinement 'SHELXL-97 (Sheldrick, 2008)'
_computing_structure_solution 'SIR97 (Altomare  et al., 1999)'
_diffrn_ambient_temperature 90(2)
_diffrn_measured_fraction_theta_full 0.999
_diffrn_measured_fraction_theta_max 0.998
_diffrn_measurement_device 'KappaCCD (with Oxford Cryostream)'
_diffrn_measurement_method ' \w and \f scans '
_diffrn_radiation_monochromator graphite
_diffrn_radiation_source 'fine-focus sealed tube'
_diffrn_radiation_type MoK\a
_diffrn_radiation_wavelength 0.71073
_diffrn_reflns_av_R_equivalents 0.0520
_diffrn_reflns_av_sigmaI/netI 0.0687
_diffrn_reflns_limit_h_max 24
_diffrn_reflns_limit_h_min -24
_diffrn_reflns_limit_k_max 33
_diffrn_reflns_limit_k_min -33
_diffrn_reflns_limit_l_max 32
_diffrn_reflns_limit_l_min -32
_diffrn_reflns_number 181195
_diffrn_reflns_theta_full 25.00
_diffrn_reflns_theta_max 30.51
_diffrn_reflns_theta_min 2.59
_exptl_absorpt_coefficient_mu 0.303
_exptl_absorpt_correction_T_max 0.965
_exptl_absorpt_correction_T_min 0.923
_exptl_absorpt_correction_type multi-scan
_exptl_absorpt_process_details 'HKL Scalepack (Otwinowski & Minor 1997)'
_exptl_crystal_colour colorless
_exptl_crystal_density_diffrn 1.378
_exptl_crystal_density_method 'not measured'
_exptl_crystal_description fragment
_exptl_crystal_F_000 3968
_exptl_crystal_size_max 0.27
_exptl_crystal_size_mid 0.25
_exptl_crystal_size_min 0.12
_refine_diff_density_max 1.413
_refine_diff_density_min -0.935
_refine_diff_density_rms 0.085
_refine_ls_extinction_method none
_refine_ls_goodness_of_fit_ref 1.047
_refine_ls_hydrogen_treatment mixed
_refine_ls_matrix_type full
_refine_ls_number_parameters 1150
_refine_ls_number_reflns 27409
_refine_ls_number_restraints 36
_refine_ls_restrained_S_all 1.047
_refine_ls_R_factor_all 0.0928
_refine_ls_R_factor_gt 0.0534
_refine_ls_shift/su_max 0.007
_refine_ls_shift/su_mean 0.000
_refine_ls_structure_factor_coef Fsqd
_refine_ls_weighting_details 'calc w=1/[\s^2^(Fo^2^)+(0.0632P)^2^+5.6558P] where P=(Fo^2^+2Fc^2^)/3'
_refine_ls_weighting_scheme calc
_refine_ls_wR_factor_gt 0.1259
_refine_ls_wR_factor_ref 0.1413
_reflns_number_gt 18460
_reflns_number_total 27409
_reflns_threshold_expression >2sigma(I)
_cod_data_source_file cg100161a_si_002.cif
_cod_data_source_block THEACRTSNO3
_cod_depositor_comments
;
The following automatic conversions were performed:

'_symmetry_cell_setting' value 'Monoclinic' changed to 'monoclinic'
according to /home/saulius/struct/CIF-dictionaries/cif_core.dic
dictionary named 'cif_core.dic' version 2.4.2 from 2011-04-26.

Automatic conversion script
Id: cif_fix_values 1715 2011-07-08 13:25:40Z adriana 
;
_cod_original_sg_symbol_H-M 'P 21/n        '
_cod_database_code 4501613

loop_
_symmetry_equiv_pos_as_xyz
'x, y, z'
'-x+1/2, y+1/2, -z+1/2'
'-x, -y, -z'
'x-1/2, -y-1/2, z-1/2'

loop_
_atom_site_label
_atom_site_type_symbol
_atom_site_fract_x
_atom_site_fract_y
_atom_site_fract_z
_atom_site_U_iso_or_equiv
_atom_site_adp_type
_atom_site_occupancy
_atom_site_symmetry_multiplicity
_atom_site_calc_flag
_atom_site_refinement_flags
S1 S 0.56612(3) 0.56856(2) 0.23609(2) 0.01747(11) Uani 1 1 d .
S2 S 0.23524(3) 0.41636(2) 0.20467(2) 0.01546(11) Uani 1 1 d .
S3 S 0.17612(3) 0.78685(2) 0.20957(2) 0.01417(10) Uani 1 1 d .
N1 N 0.34126(10) 0.60096(7) 0.38971(7) 0.0116(3) Uani 1 1 d .
N2 N 0.55926(10) 0.59142(8) 0.37983(8) 0.0161(4) Uani 1 1 d .
H21N H 0.5550 0.5533 0.3695 0.019 Uiso 1 1 calc R
H22N H 0.5773 0.5932 0.4194 0.019 Uiso 1 1 calc R
N3 N 0.43610(10) 0.58973(8) 0.09929(7) 0.0131(3) Uani 1 1 d .
H31N H 0.4181 0.5563 0.1138 0.016 Uiso 1 1 calc R
H32N H 0.4130 0.6199 0.1162 0.016 Uiso 1 1 calc R
N4 N 0.26499(10) 0.58797(7) 0.04462(7) 0.0123(3) Uani 1 1 d .
N5 N 0.12718(10) 0.46421(7) 0.06360(7) 0.0132(3) Uani 1 1 d .
H51N H 0.1191 0.4566 0.0241 0.016 Uiso 1 1 calc R
H52N H 0.0824 0.4830 0.0722 0.016 Uiso 1 1 calc R
N6 N 0.25894(10) 0.49407(7) 0.34137(7) 0.0123(3) Uani 1 1 d .
H61N H 0.2937 0.5081 0.3177 0.015 Uiso 1 1 calc R
H62N H 0.2123 0.5150 0.3342 0.015 Uiso 1 1 calc R
N7 N 0.23725(10) 0.74200(7) 0.35725(7) 0.0127(3) Uani 1 1 d .
H71N H 0.2777 0.7561 0.3386 0.015 Uiso 1 1 calc R
H72N H 0.2460 0.7553 0.3952 0.015 Uiso 1 1 calc R
N8 N 0.18067(10) 0.73559(7) 0.06306(8) 0.0133(3) Uani 1 1 d .
H81N H 0.1706 0.7426 0.0235 0.016 Uiso 1 1 calc R
H82N H 0.2278 0.7538 0.0775 0.016 Uiso 1 1 calc R
C1 C 0.42713(12) 0.59272(9) 0.41106(9) 0.0142(4) Uani 1 1 d .
H1A H 0.4386 0.5513 0.4162 0.017 Uiso 1 1 calc R
H1B H 0.4410 0.6115 0.4496 0.017 Uiso 1 1 calc R
C2 C 0.47806(12) 0.61778(9) 0.36831(9) 0.0149(4) Uani 1 1 d .
H2A H 0.4531 0.6097 0.3276 0.018 Uiso 1 1 calc R
H2B H 0.4822 0.6599 0.3734 0.018 Uiso 1 1 calc R
C3 C 0.62001(12) 0.61881(10) 0.34804(9) 0.0175(4) Uani 1 1 d .
H3A H 0.6698 0.5958 0.3547 0.021 Uiso 1 1 calc R
H3B H 0.6327 0.6573 0.3648 0.021 Uiso 1 1 calc R
C4 C 0.59388(12) 0.62475(10) 0.28336(9) 0.0158(4) Uani 1 1 d .
C5 C 0.59341(13) 0.67533(10) 0.25308(10) 0.0186(4) Uani 1 1 d .
H5 H 0.6067 0.7113 0.2713 0.022 Uiso 1 1 calc R
C6 C 0.57122(13) 0.66858(10) 0.19208(10) 0.0180(4) Uani 1 1 d .
H6 H 0.5690 0.6994 0.1650 0.022 Uiso 1 1 calc R
C7 C 0.55331(12) 0.61341(9) 0.17602(9) 0.0148(4) Uani 1 1 d .
C8 C 0.52655(13) 0.59316(10) 0.11474(9) 0.0168(4) Uani 1 1 d .
H8A H 0.5497 0.5548 0.1098 0.020 Uiso 1 1 calc R
H8B H 0.5476 0.6196 0.0872 0.020 Uiso 1 1 calc R
C9 C 0.41175(13) 0.59158(9) 0.03393(9) 0.0146(4) Uani 1 1 d .
H9A H 0.4517 0.5703 0.0150 0.018 Uiso 1 1 calc R
H9B H 0.4120 0.6319 0.0206 0.018 Uiso 1 1 calc R
C10 C 0.32922(12) 0.56608(9) 0.01434(9) 0.0150(4) Uani 1 1 d .
H10A H 0.3143 0.5733 -0.0281 0.018 Uiso 1 1 calc R
H10B H 0.3327 0.5241 0.0200 0.018 Uiso 1 1 calc R
C11 C 0.19388(12) 0.55053(9) 0.03109(9) 0.0134(4) Uani 1 1 d .
H11A H 0.1925 0.5334 -0.0083 0.016 Uiso 1 1 calc R
H11B H 0.1444 0.5733 0.0311 0.016 Uiso 1 1 calc R
C12 C 0.19793(12) 0.50319(9) 0.07704(9) 0.0136(4) Uani 1 1 d .
H12A H 0.2480 0.4809 0.0775 0.016 Uiso 1 1 calc R
H12B H 0.1985 0.5204 0.1163 0.016 Uiso 1 1 calc R
C13 C 0.13526(14) 0.40804(9) 0.09653(9) 0.0152(4) Uani 1 1 d .
H13A H 0.0876 0.3840 0.0834 0.018 Uiso 1 1 calc R
H13B H 0.1831 0.3874 0.0873 0.018 Uiso 1 1 calc R
C14 C 0.14294(13) 0.41690(9) 0.16126(9) 0.0143(4) Uani 1 1 d .
C15 C 0.08269(13) 0.42458(10) 0.19377(10) 0.0177(4) Uani 1 1 d .
H15 H 0.0276 0.4260 0.1775 0.021 Uiso 1 1 calc R
C16 C 0.11096(13) 0.43017(9) 0.25434(10) 0.0174(4) Uani 1 1 d .
H16 H 0.0768 0.4358 0.2831 0.021 Uiso 1 1 calc R
C17 C 0.19233(13) 0.42658(9) 0.26706(9) 0.0144(4) Uani 1 1 d .
C18 C 0.24083(13) 0.43209(9) 0.32623(9) 0.0156(4) Uani 1 1 d .
H18A H 0.2917 0.4107 0.3272 0.019 Uiso 1 1 calc R
H18B H 0.2111 0.4150 0.3558 0.019 Uiso 1 1 calc R
C19 C 0.29525(12) 0.50134(9) 0.40402(9) 0.0134(4) Uani 1 1 d .
H19A H 0.3512 0.4873 0.4094 0.016 Uiso 1 1 calc R
H19B H 0.2650 0.4779 0.4291 0.016 Uiso 1 1 calc R
C20 C 0.29432(12) 0.56348(9) 0.42297(9) 0.0131(4) Uani 1 1 d .
H20A H 0.2382 0.5772 0.4179 0.016 Uiso 1 1 calc R
H20B H 0.3161 0.5662 0.4651 0.016 Uiso 1 1 calc R
C21 C 0.32007(12) 0.66125(9) 0.39715(9) 0.0149(4) Uani 1 1 d .
H21A H 0.3641 0.6859 0.3877 0.018 Uiso 1 1 calc R
H21B H 0.3143 0.6680 0.4386 0.018 Uiso 1 1 calc R
C22 C 0.24246(12) 0.67821(9) 0.35842(9) 0.0147(4) Uani 1 1 d .
H22A H 0.2421 0.6633 0.3183 0.018 Uiso 1 1 calc R
H22B H 0.1959 0.6619 0.3742 0.018 Uiso 1 1 calc R
C23 C 0.15888(12) 0.76551(9) 0.32750(9) 0.0152(4) Uani 1 1 d .
H23A H 0.1603 0.8078 0.3305 0.018 Uiso 1 1 calc R
H23B H 0.1155 0.7517 0.3485 0.018 Uiso 1 1 calc R
C24 C 0.13918(12) 0.74919(9) 0.26409(9) 0.0132(4) Uani 1 1 d .
C25 C 0.08541(13) 0.70846(9) 0.24108(9) 0.0155(4) Uani 1 1 d .
H25 H 0.0591 0.6830 0.2641 0.019 Uiso 1 1 calc R
C26 C 0.07319(13) 0.70833(9) 0.17912(9) 0.0159(4) Uani 1 1 d .
H26 H 0.0372 0.6829 0.1563 0.019 Uiso 1 1 calc R
C27 C 0.11788(12) 0.74815(9) 0.15525(9) 0.0128(4) Uani 1 1 d .
C28 C 0.11360(13) 0.76156(9) 0.09139(9) 0.0151(4) Uani 1 1 d .
H28A H 0.1147 0.8037 0.0865 0.018 Uiso 1 1 calc R
H28B H 0.0617 0.7475 0.0705 0.018 Uiso 1 1 calc R
C29 C 0.19189(13) 0.67253(9) 0.07240(9) 0.0155(4) Uani 1 1 d .
H29A H 0.1392 0.6531 0.0653 0.019 Uiso 1 1 calc R
H29B H 0.2161 0.6651 0.1134 0.019 Uiso 1 1 calc R
C30 C 0.24608(12) 0.64848(9) 0.03095(9) 0.0135(4) Uani 1 1 d .
H30A H 0.2189 0.6518 -0.0100 0.016 Uiso 1 1 calc R
H30B H 0.2963 0.6710 0.0347 0.016 Uiso 1 1 calc R
S4 S 0.96849(3) 0.56469(2) 0.08679(2) 0.01301(10) Uani 1 1 d .
O1 O 0.96873(9) 0.50304(6) 0.07576(7) 0.0180(3) Uani 1 1 d .
O2 O 1.04936(9) 0.58742(7) 0.10205(7) 0.0197(3) Uani 1 1 d .
O3 O 0.92099(10) 0.59533(7) 0.03820(6) 0.0204(3) Uani 1 1 d .
C31 C 0.91921(12) 0.57683(9) 0.14780(9) 0.0130(4) Uani 1 1 d .
C32 C 0.84212(13) 0.59940(9) 0.14122(10) 0.0174(4) Uani 1 1 d .
H32 H 0.8148 0.6089 0.1035 0.021 Uiso 1 1 calc R
C33 C 0.80552(13) 0.60787(10) 0.19064(10) 0.0197(5) Uani 1 1 d .
H33 H 0.7526 0.6229 0.1864 0.024 Uiso 1 1 calc R
C34 C 0.84541(13) 0.59460(9) 0.24639(10) 0.0173(4) Uani 1 1 d .
C35 C 0.92292(13) 0.57251(9) 0.25169(9) 0.0161(4) Uani 1 1 d .
H35 H 0.9509 0.5637 0.2894 0.019 Uiso 1 1 calc R
C36 C 0.95981(12) 0.56315(9) 0.20296(9) 0.0142(4) Uani 1 1 d .
H36 H 1.0124 0.5475 0.2071 0.017 Uiso 1 1 calc R
C37 C 0.80599(15) 0.60322(11) 0.30009(11) 0.0253(5) Uani 1 1 d .
H37A H 0.7699 0.6363 0.2943 0.038 Uiso 1 1 calc R
H37B H 0.8472 0.6101 0.3340 0.038 Uiso 1 1 calc R
H37C H 0.7753 0.5689 0.3070 0.038 Uiso 1 1 calc R
S5 S 0.02578(3) 0.65551(3) 0.42434(2) 0.01810(12) Uani 1 1 d .
O4 O 0.02750(11) 0.63954(8) 0.36385(7) 0.0266(4) Uani 1 1 d .
O5 O 0.06476(11) 0.71105(7) 0.43798(7) 0.0275(4) Uani 1 1 d .
O6 O -0.05264(11) 0.65214(10) 0.44247(9) 0.0408(5) Uani 1 1 d .
C38 C 0.08682(12) 0.60429(10) 0.46687(9) 0.0150(4) Uani 1 1 d .
C39 C 0.15180(13) 0.62305(10) 0.50673(9) 0.0162(4) Uani 1 1 d .
H39 H 0.1625 0.6628 0.5119 0.019 Uiso 1 1 calc R
C40 C 0.20075(13) 0.58303(10) 0.53886(9) 0.0166(4) Uani 1 1 d .
H40 H 0.2450 0.5958 0.5661 0.020 Uiso 1 1 calc R
C41 C 0.18637(14) 0.52454(10) 0.53196(9) 0.0181(4) Uani 1 1 d .
C42 C 0.12035(15) 0.50647(10) 0.49248(10) 0.0219(5) Uani 1 1 d .
H42 H 0.1092 0.4667 0.4877 0.026 Uiso 1 1 calc R
C43 C 0.07071(13) 0.54625(10) 0.45996(10) 0.0198(5) Uani 1 1 d .
H43 H 0.0259 0.5336 0.4331 0.024 Uiso 1 1 calc R
C44 C 0.24290(16) 0.48185(11) 0.56512(11) 0.0270(5) Uani 1 1 d .
H44A H 0.2871 0.4740 0.5431 0.040 Uiso 1 1 calc R
H44B H 0.2140 0.4462 0.5702 0.040 Uiso 1 1 calc R
H44C H 0.2644 0.4976 0.6036 0.040 Uiso 1 1 calc R
S6 S 0.07749(3) 0.93912(2) 0.39261(2) 0.01637(11) Uani 1 1 d .
O7 O 0.09101(10) 0.98264(6) 0.34901(7) 0.0183(3) Uani 1 1 d .
O8 O 0.15246(10) 0.91312(7) 0.41996(8) 0.0276(4) Uani 1 1 d .
O9 O 0.02942(11) 0.96162(7) 0.43444(7) 0.0268(4) Uani 1 1 d .
C45 C 0.02215(12) 0.88275(9) 0.35481(9) 0.0139(4) Uani 1 1 d .
C46 C -0.01354(12) 0.84341(9) 0.38788(10) 0.0164(4) Uani 1 1 d .
H46 H -0.0107 0.8485 0.4289 0.020 Uiso 1 1 calc R
C47 C -0.05356(13) 0.79644(10) 0.36039(10) 0.0184(4) Uani 1 1 d .
H47 H -0.0781 0.7695 0.3829 0.022 Uiso 1 1 calc R
C48 C -0.05819(13) 0.78825(9) 0.30003(10) 0.0182(5) Uani 1 1 d .
C49 C -0.02070(13) 0.82757(9) 0.26793(10) 0.0176(4) Uani 1 1 d .
H49 H -0.0224 0.8219 0.2270 0.021 Uiso 1 1 calc R
C50 C 0.01932(13) 0.87515(9) 0.29462(10) 0.0170(4) Uani 1 1 d .
H50 H 0.0443 0.9020 0.2722 0.020 Uiso 1 1 calc R
C51 C -0.10293(14) 0.73740(10) 0.27111(11) 0.0241(5) Uani 1 1 d .
H51A H -0.0948 0.7354 0.2300 0.036 Uiso 1 1 calc R
H51B H -0.1602 0.7415 0.2732 0.036 Uiso 1 1 calc R
H51C H -0.0828 0.7022 0.2913 0.036 Uiso 1 1 calc R
S7 S 0.99018(3) 0.93262(2) 0.12119(2) 0.01738(11) Uani 1 1 d .
O10 O 0.98177(9) 0.98119(7) 0.16065(7) 0.0180(3) Uani 1 1 d .
O11 O 0.98212(12) 0.95013(8) 0.06065(8) 0.0307(4) Uani 1 1 d .
O12 O 1.06375(10) 0.90070(8) 0.14013(9) 0.0318(4) Uani 1 1 d .
C52 C 0.90942(12) 0.88590(9) 0.12827(9) 0.0137(4) Uani 1 1 d .
C53 C 0.90025(13) 0.83618(10) 0.09447(10) 0.0177(4) Uani 1 1 d .
H53 H 0.9355 0.8285 0.0669 0.021 Uiso 1 1 calc R
C54 C 0.83930(14) 0.79796(10) 0.10130(11) 0.0212(5) Uani 1 1 d .
H54 H 0.8333 0.7641 0.0783 0.025 Uiso 1 1 calc R
C55 C 0.78654(13) 0.80840(10) 0.14136(10) 0.0186(4) Uani 1 1 d .
C56 C 0.79782(13) 0.85771(10) 0.17538(9) 0.0165(4) Uani 1 1 d .
H56 H 0.7635 0.8650 0.2036 0.020 Uiso 1 1 calc R
C57 C 0.85827(12) 0.89658(9) 0.16887(9) 0.0149(4) Uani 1 1 d .
H57 H 0.8646 0.9303 0.1921 0.018 Uiso 1 1 calc R
C58 C 0.71897(15) 0.76730(11) 0.14739(12) 0.0277(5) Uani 1 1 d .
H58A H 0.7114 0.7650 0.1886 0.041 Uiso 1 1 calc R
H58B H 0.7322 0.7292 0.1337 0.041 Uiso 1 1 calc R
H58C H 0.6695 0.7810 0.1239 0.041 Uiso 1 1 calc R
S8 S 0.59053(3) 0.78515(2) 0.40644(2) 0.01814(12) Uani 1 1 d .
O13 O 0.54017(10) 0.75784(8) 0.35808(7) 0.0264(4) Uani 1 1 d .
O14 O 0.54818(11) 0.81548(8) 0.44694(8) 0.0301(4) Uani 1 1 d .
O15 O 0.64933(11) 0.74443(7) 0.43779(7) 0.0249(4) Uani 1 1 d .
C59 C 0.64876(12) 0.83705(9) 0.37655(9) 0.0141(4) Uani 1 1 d .
C60 C 0.63224(12) 0.89515(9) 0.38178(9) 0.0144(4) Uani 1 1 d .
H60 H 0.5877 0.9071 0.3995 0.017 Uiso 1 1 calc R
C61 C 0.68153(13) 0.93532(10) 0.36088(9) 0.0165(4) Uani 1 1 d .
H61 H 0.6697 0.9749 0.3638 0.020 Uiso 1 1 calc R
C62 C 0.74828(13) 0.91884(10) 0.33553(9) 0.0179(4) Uani 1 1 d .
C63 C 0.76274(13) 0.86046(11) 0.32984(10) 0.0207(5) Uani 1 1 d .
H63 H 0.8071 0.8484 0.3119 0.025 Uiso 1 1 calc R
C64 C 0.71372(13) 0.81974(10) 0.34983(9) 0.0183(4) Uani 1 1 d .
H64 H 0.7243 0.7801 0.3454 0.022 Uiso 1 1 calc R
C65 C 0.80378(15) 0.96286(12) 0.31585(12) 0.0280(5) Uani 1 1 d .
H65A H 0.7807 0.9776 0.2773 0.042 Uiso 1 1 calc R
H65B H 0.8558 0.9452 0.3133 0.042 Uiso 1 1 calc R
H65C H 0.8110 0.9945 0.3441 0.042 Uiso 1 1 calc R
S9 S 0.89212(3) 0.74100(2) 0.64194(2) 0.01387(10) Uani 1 1 d .
O16 O 0.88953(9) 0.76669(7) 0.69898(7) 0.0187(3) Uani 1 1 d .
O17 O 0.81724(9) 0.71163(7) 0.61870(7) 0.0189(3) Uani 1 1 d .
O18 O 0.91546(9) 0.78226(7) 0.59991(7) 0.0198(3) Uani 1 1 d .
C66 C 0.96549(12) 0.68620(9) 0.65188(9) 0.0138(4) Uani 1 1 d .
C67 C 1.01307(12) 0.67843(9) 0.70582(9) 0.0142(4) Uani 1 1 d .
H67 H 1.0084 0.7036 0.7375 0.017 Uiso 1 1 calc R
C68 C 1.06762(12) 0.63340(9) 0.71286(9) 0.0151(4) Uani 1 1 d .
H68 H 1.1008 0.6283 0.7495 0.018 Uiso 1 1 calc R
C69 C 1.07441(12) 0.59568(9) 0.66711(9) 0.0144(4) Uani 1 1 d .
C70 C 1.02664(13) 0.60482(9) 0.61298(9) 0.0162(4) Uani 1 1 d .
H70 H 1.0312 0.5797 0.5813 0.019 Uiso 1 1 calc R
C71 C 0.97280(13) 0.64995(10) 0.60505(9) 0.0168(4) Uani 1 1 d .
H71 H 0.9411 0.6561 0.5680 0.020 Uiso 1 1 calc R
C72 C 1.13193(13) 0.54571(10) 0.67514(10) 0.0187(4) Uani 1 1 d .
H72A H 1.1071 0.5123 0.6540 0.028 Uiso 1 1 calc R
H72B H 1.1448 0.5365 0.7169 0.028 Uiso 1 1 calc R
H72C H 1.1812 0.5558 0.6598 0.028 Uiso 1 1 calc R
O1W O 0.33071(12) 0.61959(8) 0.20260(9) 0.0324(4) Uani 1 1 d D
H1W H 0.3554(18) 0.5932(10) 0.2266(12) 0.049 Uiso 1 1 d D
H2W H 0.3557(18) 0.6526(8) 0.2091(14) 0.049 Uiso 1 1 d D
O2W O 0.17074(11) 0.58048(8) 0.20775(7) 0.0237(4) Uani 1 1 d D
H3W H 0.1331(12) 0.5871(13) 0.1775(10) 0.036 Uiso 1 1 d D
H4W H 0.2156(11) 0.5962(12) 0.2043(12) 0.036 Uiso 1 1 d D
O3W O 0.37708(9) 0.51486(7) 0.26490(7) 0.0171(3) Uani 1 1 d D
H5W H 0.3737(15) 0.5020(11) 0.2301(7) 0.026 Uiso 1 1 d D
H6W H 0.4204(12) 0.5045(11) 0.2876(9) 0.026 Uiso 1 1 d D
O4W O 0.27110(11) 0.77979(9) 0.46778(8) 0.0294(4) Uani 1 1 d D
H7W H 0.2423(14) 0.7997(13) 0.4889(12) 0.044 Uiso 1 1 d D
H8W H 0.3215(10) 0.7790(13) 0.4835(13) 0.044 Uiso 1 1 d D
O5W O 0.37345(10) 0.77175(8) 0.31093(8) 0.0260(4) Uani 1 1 d D
H9W H 0.4220(12) 0.7719(13) 0.3283(11) 0.039 Uiso 1 1 d D
H10W H 0.3690(16) 0.7645(13) 0.2737(7) 0.039 Uiso 1 1 d D
O6W O 0.12306(10) 0.56000(7) 0.31460(7) 0.0202(3) Uani 1 1 d D
H11W H 0.0965(15) 0.5863(10) 0.3301(10) 0.030 Uiso 1 1 d D
H12W H 0.1357(16) 0.5708(11) 0.2804(8) 0.030 Uiso 1 1 d D
O7W O 0.93107(10) 0.71157(7) 0.01418(7) 0.0203(3) Uani 1 1 d D
H13W H 0.9649(14) 0.7121(11) -0.0101(10) 0.030 Uiso 1 1 d D
H14W H 0.9279(16) 0.6772(8) 0.0288(11) 0.030 Uiso 1 1 d D
O8W O 0.67968(10) 0.64895(8) 0.02621(8) 0.0256(4) Uani 1 1 d D
H15W H 0.6385(14) 0.6710(11) 0.0293(13) 0.038 Uiso 1 1 d D
H16W H 0.6679(17) 0.6253(11) -0.0029(10) 0.038 Uiso 1 1 d D
O9W O 0.78510(11) 0.66886(8) 0.43333(8) 0.0306(4) Uani 1 1 d D
H17W H 0.7614(15) 0.7038(9) 0.4367(14) 0.046 Uiso 1 1 d D
H18W H 0.8393(10) 0.6750(12) 0.4409(14) 0.046 Uiso 1 1 d D
O10W O 0.75498(11) 0.62661(8) 0.53883(8) 0.0292(4) Uani 1 1 d D
H19W H 0.7831(17) 0.6499(12) 0.5669(9) 0.044 Uiso 1 1 d D
H20W H 0.7639(18) 0.6410(13) 0.5035(8) 0.044 Uiso 1 1 d D
O11W O 0.59640(11) 0.60393(10) 0.49756(8) 0.0341(5) Uani 1 1 d D
H21W H 0.6464(11) 0.6077(14) 0.5124(13) 0.051 Uiso 1 1 d D
H22W H 0.5677(16) 0.5814(13) 0.5174(13) 0.051 Uiso 1 1 d D
O12W O 0.54237(12) 0.71621(8) 0.02927(9) 0.0340(4) Uani 1 1 d D
H23W H 0.5045(16) 0.7243(14) 0.0493(12) 0.051 Uiso 1 1 d D
H24W H 0.5441(19) 0.7418(12) 0.0013(11) 0.051 Uiso 1 1 d D

loop_
_atom_site_aniso_label
_atom_site_aniso_U_11
_atom_site_aniso_U_22
_atom_site_aniso_U_33
_atom_site_aniso_U_23
_atom_site_aniso_U_13
_atom_site_aniso_U_12
S1 0.0202(3) 0.0149(3) 0.0179(3) 0.0037(2) 0.0049(2) 0.0019(2)
S2 0.0160(2) 0.0161(3) 0.0142(2) 0.0004(2) 0.00201(19) 0.0014(2)
S3 0.0166(2) 0.0132(2) 0.0124(2) -0.0003(2) 0.00112(19) -0.00297(19)
N1 0.0101(8) 0.0103(8) 0.0145(8) 0.0010(7) 0.0023(6) 0.0025(6)
N2 0.0121(8) 0.0212(10) 0.0154(8) 0.0021(7) 0.0032(7) 0.0026(7)
N3 0.0137(8) 0.0125(8) 0.0135(8) 0.0001(7) 0.0036(7) -0.0009(7)
N4 0.0133(8) 0.0108(8) 0.0129(8) 0.0003(7) 0.0018(6) -0.0010(7)
N5 0.0172(9) 0.0110(8) 0.0114(8) 0.0007(7) 0.0022(7) -0.0003(7)
N6 0.0126(8) 0.0118(8) 0.0126(8) 0.0020(7) 0.0024(6) 0.0005(7)
N7 0.0119(8) 0.0125(8) 0.0136(8) -0.0006(7) 0.0018(6) 0.0025(7)
N8 0.0141(8) 0.0118(8) 0.0138(8) 0.0001(7) 0.0010(7) -0.0010(7)
C1 0.0112(9) 0.0146(10) 0.0166(10) 0.0003(8) 0.0013(8) 0.0022(8)
C2 0.0116(9) 0.0133(10) 0.0202(10) 0.0041(8) 0.0039(8) 0.0022(8)
C3 0.0115(9) 0.0243(12) 0.0167(10) 0.0059(9) 0.0020(8) 0.0005(8)
C4 0.0092(9) 0.0233(11) 0.0151(10) -0.0001(9) 0.0023(8) 0.0021(8)
C5 0.0194(11) 0.0159(11) 0.0203(11) 0.0032(9) 0.0023(9) 0.0014(9)
C6 0.0163(10) 0.0165(11) 0.0202(11) 0.0045(9) -0.0003(8) -0.0002(8)
C7 0.0125(9) 0.0159(10) 0.0159(10) 0.0032(8) 0.0021(8) 0.0016(8)
C8 0.0147(10) 0.0185(11) 0.0177(10) 0.0024(9) 0.0041(8) -0.0002(8)
C9 0.0166(10) 0.0156(10) 0.0120(9) 0.0006(8) 0.0030(8) -0.0014(8)
C10 0.0160(10) 0.0164(10) 0.0122(9) -0.0006(8) 0.0013(8) 0.0004(8)
C11 0.0151(10) 0.0123(10) 0.0123(9) 0.0010(8) 0.0003(8) -0.0015(8)
C12 0.0138(9) 0.0136(10) 0.0131(9) 0.0003(8) 0.0005(8) -0.0023(8)
C13 0.0229(11) 0.0091(10) 0.0130(9) 0.0020(8) 0.0003(8) -0.0014(8)
C14 0.0163(10) 0.0108(9) 0.0149(10) 0.0016(8) -0.0007(8) -0.0022(8)
C15 0.0154(10) 0.0195(11) 0.0177(10) -0.0001(9) 0.0010(8) -0.0032(8)
C16 0.0195(10) 0.0165(11) 0.0169(10) -0.0003(9) 0.0054(8) -0.0041(9)
C17 0.0189(10) 0.0108(10) 0.0136(9) 0.0013(8) 0.0028(8) -0.0020(8)
C18 0.0197(10) 0.0113(10) 0.0152(10) 0.0014(8) 0.0001(8) -0.0012(8)
C19 0.0141(9) 0.0144(10) 0.0118(9) 0.0026(8) 0.0022(8) 0.0014(8)
C20 0.0116(9) 0.0152(10) 0.0125(9) 0.0000(8) 0.0021(7) 0.0010(8)
C21 0.0127(9) 0.0124(10) 0.0189(10) -0.0020(8) -0.0004(8) 0.0016(8)
C22 0.0144(10) 0.0110(10) 0.0183(10) 0.0001(8) 0.0008(8) 0.0017(8)
C23 0.0148(10) 0.0157(10) 0.0149(10) 0.0013(8) 0.0019(8) 0.0059(8)
C24 0.0136(9) 0.0124(10) 0.0138(9) 0.0019(8) 0.0027(8) 0.0049(8)
C25 0.0176(10) 0.0123(10) 0.0176(10) 0.0025(8) 0.0060(8) 0.0010(8)
C26 0.0159(10) 0.0128(10) 0.0189(10) -0.0025(8) 0.0020(8) -0.0017(8)
C27 0.0123(9) 0.0115(9) 0.0134(9) -0.0020(8) -0.0015(7) 0.0019(8)
C28 0.0167(10) 0.0145(10) 0.0137(9) -0.0007(8) 0.0006(8) 0.0017(8)
C29 0.0187(10) 0.0115(10) 0.0169(10) 0.0005(8) 0.0045(8) -0.0005(8)
C30 0.0160(10) 0.0117(10) 0.0128(9) 0.0018(8) 0.0020(8) -0.0006(8)
S4 0.0160(2) 0.0119(2) 0.0111(2) -0.00134(19) 0.00177(18) -0.00278(19)
O1 0.0226(8) 0.0119(7) 0.0202(8) -0.0031(6) 0.0057(6) -0.0017(6)
O2 0.0194(8) 0.0248(9) 0.0159(7) -0.0050(7) 0.0059(6) -0.0097(7)
O3 0.0307(9) 0.0182(8) 0.0113(7) 0.0007(6) 0.0000(6) 0.0028(7)
C31 0.0144(9) 0.0109(10) 0.0140(9) -0.0022(8) 0.0030(8) -0.0028(8)
C32 0.0173(10) 0.0155(10) 0.0182(10) 0.0023(9) -0.0006(8) -0.0003(8)
C33 0.0150(10) 0.0157(11) 0.0293(12) 0.0006(9) 0.0063(9) 0.0024(8)
C34 0.0189(10) 0.0138(10) 0.0210(11) -0.0022(9) 0.0089(9) -0.0036(8)
C35 0.0161(10) 0.0179(11) 0.0148(10) -0.0006(8) 0.0035(8) -0.0041(8)
C36 0.0113(9) 0.0167(10) 0.0143(9) 0.0002(8) 0.0012(8) -0.0006(8)
C37 0.0255(12) 0.0261(13) 0.0279(12) 0.0003(11) 0.0160(10) 0.0010(10)
S5 0.0166(2) 0.0240(3) 0.0139(2) 0.0024(2) 0.0025(2) 0.0079(2)
O4 0.0368(10) 0.0283(9) 0.0132(8) -0.0002(7) -0.0009(7) 0.0137(8)
O5 0.0395(10) 0.0183(8) 0.0226(9) 0.0009(7) -0.0019(8) 0.0068(8)
O6 0.0207(9) 0.0609(14) 0.0425(11) 0.0202(10) 0.0104(8) 0.0146(9)
C38 0.0151(10) 0.0195(11) 0.0108(9) 0.0012(8) 0.0028(8) 0.0038(8)
C39 0.0184(10) 0.0164(11) 0.0145(10) -0.0017(8) 0.0049(8) 0.0027(8)
C40 0.0163(10) 0.0231(11) 0.0102(9) -0.0009(8) 0.0010(8) 0.0038(9)
C41 0.0232(11) 0.0198(11) 0.0120(9) 0.0042(8) 0.0050(8) 0.0082(9)
C42 0.0298(12) 0.0144(11) 0.0224(11) 0.0007(9) 0.0073(10) -0.0004(9)
C43 0.0172(10) 0.0242(12) 0.0171(10) -0.0012(9) -0.0001(8) -0.0028(9)
C44 0.0371(14) 0.0240(13) 0.0197(11) 0.0036(10) 0.0041(10) 0.0143(11)
S6 0.0212(3) 0.0129(2) 0.0154(2) 0.0004(2) 0.0042(2) -0.0035(2)
O7 0.0269(8) 0.0115(7) 0.0181(7) 0.0012(6) 0.0084(6) -0.0013(6)
O8 0.0245(9) 0.0223(9) 0.0330(10) 0.0077(8) -0.0057(7) -0.0073(7)
O9 0.0417(10) 0.0189(9) 0.0230(8) -0.0059(7) 0.0153(8) -0.0079(8)
C45 0.0135(9) 0.0109(9) 0.0173(10) 0.0000(8) 0.0024(8) 0.0026(8)
C46 0.0148(10) 0.0167(11) 0.0178(10) 0.0021(9) 0.0025(8) 0.0030(8)
C47 0.0142(10) 0.0143(10) 0.0264(12) 0.0051(9) 0.0020(9) 0.0009(8)
C48 0.0142(10) 0.0120(10) 0.0265(12) -0.0012(9) -0.0031(9) 0.0050(8)
C49 0.0193(10) 0.0156(10) 0.0166(10) 0.0005(9) -0.0018(8) 0.0055(9)
C50 0.0206(11) 0.0131(10) 0.0174(10) 0.0025(8) 0.0033(8) 0.0032(8)
C51 0.0191(11) 0.0177(11) 0.0327(13) -0.0030(10) -0.0046(10) -0.0008(9)
S7 0.0191(3) 0.0137(3) 0.0209(3) -0.0029(2) 0.0083(2) -0.0036(2)
O10 0.0208(8) 0.0131(7) 0.0204(8) -0.0037(6) 0.0039(6) -0.0043(6)
O11 0.0447(11) 0.0259(10) 0.0232(9) -0.0011(8) 0.0105(8) -0.0116(8)
O12 0.0192(9) 0.0230(9) 0.0539(12) -0.0017(9) 0.0075(8) -0.0004(7)
C52 0.0137(9) 0.0123(10) 0.0150(10) 0.0022(8) 0.0012(8) 0.0013(8)
C53 0.0189(10) 0.0166(11) 0.0185(10) -0.0030(9) 0.0060(8) 0.0006(9)
C54 0.0227(11) 0.0151(11) 0.0263(12) -0.0056(9) 0.0053(9) -0.0028(9)
C55 0.0176(10) 0.0163(11) 0.0216(11) 0.0035(9) 0.0017(9) -0.0016(8)
C56 0.0146(10) 0.0198(11) 0.0157(10) 0.0028(9) 0.0038(8) 0.0021(8)
C57 0.0151(10) 0.0139(10) 0.0152(10) -0.0011(8) 0.0004(8) 0.0015(8)
C58 0.0236(12) 0.0216(12) 0.0384(14) 0.0010(11) 0.0066(11) -0.0075(10)
S8 0.0254(3) 0.0133(3) 0.0168(3) -0.0016(2) 0.0064(2) -0.0013(2)
O13 0.0277(9) 0.0257(9) 0.0243(9) 0.0002(7) -0.0013(7) -0.0050(7)
O14 0.0373(10) 0.0244(9) 0.0333(10) -0.0076(8) 0.0211(8) -0.0073(8)
O15 0.0322(9) 0.0210(9) 0.0201(8) 0.0026(7) -0.0009(7) 0.0007(7)
C59 0.0162(10) 0.0141(10) 0.0115(9) 0.0006(8) 0.0005(8) 0.0012(8)
C60 0.0143(10) 0.0145(10) 0.0147(10) -0.0025(8) 0.0028(8) 0.0029(8)
C61 0.0164(10) 0.0151(10) 0.0172(10) -0.0007(9) -0.0003(8) 0.0033(8)
C62 0.0159(10) 0.0224(11) 0.0150(10) 0.0010(9) 0.0005(8) 0.0001(9)
C63 0.0170(11) 0.0277(13) 0.0180(11) 0.0019(10) 0.0050(9) 0.0077(9)
C64 0.0233(11) 0.0149(10) 0.0162(10) -0.0003(8) 0.0016(9) 0.0086(9)
C65 0.0212(12) 0.0326(14) 0.0315(13) 0.0004(11) 0.0083(10) -0.0052(10)
S9 0.0123(2) 0.0145(2) 0.0148(2) 0.0014(2) 0.00184(19) 0.00290(19)
O16 0.0203(8) 0.0174(8) 0.0187(8) -0.0026(6) 0.0036(6) 0.0038(6)
O17 0.0126(7) 0.0199(8) 0.0230(8) -0.0020(7) -0.0013(6) 0.0028(6)
O18 0.0200(8) 0.0186(8) 0.0213(8) 0.0072(7) 0.0048(6) 0.0031(6)
C66 0.0120(9) 0.0128(10) 0.0168(10) 0.0006(8) 0.0027(8) 0.0013(8)
C67 0.0144(10) 0.0139(10) 0.0146(10) -0.0002(8) 0.0030(8) -0.0012(8)
C68 0.0122(9) 0.0171(10) 0.0154(10) 0.0035(8) 0.0006(8) -0.0006(8)
C69 0.0128(9) 0.0123(10) 0.0189(10) 0.0024(8) 0.0050(8) -0.0019(8)
C70 0.0166(10) 0.0160(10) 0.0167(10) -0.0044(9) 0.0046(8) -0.0004(8)
C71 0.0171(10) 0.0205(11) 0.0124(9) -0.0002(8) 0.0007(8) 0.0018(9)
C72 0.0179(10) 0.0157(11) 0.0231(11) 0.0012(9) 0.0052(9) 0.0032(8)
O1W 0.0372(11) 0.0172(9) 0.0377(11) 0.0050(8) -0.0117(9) -0.0054(8)
O2W 0.0245(9) 0.0265(9) 0.0198(8) 0.0031(7) 0.0024(7) 0.0004(7)
O3W 0.0178(8) 0.0190(8) 0.0143(7) -0.0008(6) 0.0015(6) 0.0018(6)
O4W 0.0213(9) 0.0432(12) 0.0220(9) -0.0148(8) -0.0027(7) 0.0092(8)
O5W 0.0242(9) 0.0341(10) 0.0211(8) -0.0017(8) 0.0078(7) -0.0046(8)
O6W 0.0192(8) 0.0226(9) 0.0183(8) 0.0005(7) 0.0015(6) 0.0061(7)
O7W 0.0212(8) 0.0185(8) 0.0225(8) 0.0014(7) 0.0074(7) 0.0003(7)
O8W 0.0273(9) 0.0271(10) 0.0230(9) -0.0014(7) 0.0060(7) -0.0015(7)
O9W 0.0233(9) 0.0323(10) 0.0367(10) 0.0017(9) 0.0058(8) 0.0023(8)
O10W 0.0346(10) 0.0284(10) 0.0238(9) 0.0011(8) 0.0009(8) -0.0097(8)
O11W 0.0227(9) 0.0583(14) 0.0208(9) 0.0094(9) 0.0018(7) -0.0060(9)
O12W 0.0424(12) 0.0280(10) 0.0371(11) 0.0100(9) 0.0242(9) 0.0083(9)

loop_
_atom_type_symbol
_atom_type_description
_atom_type_scat_dispersion_real
_atom_type_scat_dispersion_imag
_atom_type_scat_source
C C 0.0033 0.0016 'International Tables Vol C Tables 4.2.6.8 and 6.1.1.4'
H H 0.0000 0.0000 'International Tables Vol C Tables 4.2.6.8 and 6.1.1.4'
N N 0.0061 0.0033 'International Tables Vol C Tables 4.2.6.8 and 6.1.1.4'
O O 0.0106 0.0060 'International Tables Vol C Tables 4.2.6.8 and 6.1.1.4'
S S 0.1246 0.1234 'International Tables Vol C Tables 4.2.6.8 and 6.1.1.4'

loop_
_geom_angle_atom_site_label_1
_geom_angle_atom_site_label_2
_geom_angle_atom_site_label_3
_geom_angle
C7 S1 C4 92.17(11)
C14 S2 C17 91.73(10)
C24 S3 C27 92.05(10)
C21 N1 C20 110.44(16)
C21 N1 C1 109.30(16)
C20 N1 C1 109.07(16)
C2 N2 C3 114.61(17)
C2 N2 H21N 108.6
C3 N2 H21N 108.6
C2 N2 H22N 108.6
C3 N2 H22N 108.6
H21N N2 H22N 107.6
C9 N3 C8 110.45(16)
C9 N3 H31N 109.6
C8 N3 H31N 109.6
C9 N3 H32N 109.6
C8 N3 H32N 109.6
H31N N3 H32N 108.1
C10 N4 C30 112.58(16)
C10 N4 C11 109.09(16)
C30 N4 C11 112.22(16)
C12 N5 C13 114.41(16)
C12 N5 H51N 108.7
C13 N5 H51N 108.7
C12 N5 H52N 108.7
C13 N5 H52N 108.7
H51N N5 H52N 107.6
C19 N6 C18 111.90(15)
C19 N6 H61N 109.2
C18 N6 H61N 109.2
C19 N6 H62N 109.2
C18 N6 H62N 109.2
H61N N6 H62N 107.9
C22 N7 C23 114.76(16)
C22 N7 H71N 108.6
C23 N7 H71N 108.6
C22 N7 H72N 108.6
C23 N7 H72N 108.6
H71N N7 H72N 107.6
C29 N8 C28 114.70(16)
C29 N8 H81N 108.6
C28 N8 H81N 108.6
C29 N8 H82N 108.6
C28 N8 H82N 108.6
H81N N8 H82N 107.6
N1 C1 C2 110.82(16)
N1 C1 H1A 109.5
C2 C1 H1A 109.5
N1 C1 H1B 109.5
C2 C1 H1B 109.5
H1A C1 H1B 108.1
N2 C2 C1 108.61(16)
N2 C2 H2A 110.0
C1 C2 H2A 110.0
N2 C2 H2B 110.0
C1 C2 H2B 110.0
H2A C2 H2B 108.3
N2 C3 C4 114.11(17)
N2 C3 H3A 108.7
C4 C3 H3A 108.7
N2 C3 H3B 108.7
C4 C3 H3B 108.7
H3A C3 H3B 107.6
C5 C4 C3 124.5(2)
C5 C4 S1 110.52(16)
C3 C4 S1 124.88(17)
C4 C5 C6 113.2(2)
C4 C5 H5 123.4
C6 C5 H5 123.4
C7 C6 C5 113.1(2)
C7 C6 H6 123.4
C5 C6 H6 123.4
C6 C7 C8 125.4(2)
C6 C7 S1 110.99(16)
C8 C7 S1 123.59(16)
C7 C8 N3 112.98(17)
C7 C8 H8A 109.0
N3 C8 H8A 109.0
C7 C8 H8B 109.0
N3 C8 H8B 109.0
H8A C8 H8B 107.8
N3 C9 C10 112.88(17)
N3 C9 H9A 109.0
C10 C9 H9A 109.0
N3 C9 H9B 109.0
C10 C9 H9B 109.0
H9A C9 H9B 107.8
N4 C10 C9 115.52(17)
N4 C10 H10A 108.4
C9 C10 H10A 108.4
N4 C10 H10B 108.4
C9 C10 H10B 108.4
H10A C10 H10B 107.5
N4 C11 C12 109.23(16)
N4 C11 H11A 109.8
C12 C11 H11A 109.8
N4 C11 H11B 109.8
C12 C11 H11B 109.8
H11A C11 H11B 108.3
N5 C12 C11 110.10(16)
N5 C12 H12A 109.6
C11 C12 H12A 109.6
N5 C12 H12B 109.6
C11 C12 H12B 109.6
H12A C12 H12B 108.2
C14 C13 N5 111.80(17)
C14 C13 H13A 109.3
N5 C13 H13A 109.3
C14 C13 H13B 109.3
N5 C13 H13B 109.3
H13A C13 H13B 107.9
C15 C14 C13 127.47(19)
C15 C14 S2 111.34(16)
C13 C14 S2 121.16(16)
C14 C15 C16 112.8(2)
C14 C15 H15 123.6
C16 C15 H15 123.6
C17 C16 C15 112.8(2)
C17 C16 H16 123.6
C15 C16 H16 123.6
C16 C17 C18 126.2(2)
C16 C17 S2 111.29(16)
C18 C17 S2 122.52(16)
C17 C18 N6 111.09(17)
C17 C18 H18A 109.4
N6 C18 H18A 109.4
C17 C18 H18B 109.4
N6 C18 H18B 109.4
H18A C18 H18B 108.0
N6 C19 C20 111.58(16)
N6 C19 H19A 109.3
C20 C19 H19A 109.3
N6 C19 H19B 109.3
C20 C19 H19B 109.3
H19A C19 H19B 108.0
N1 C20 C19 112.86(17)
N1 C20 H20A 109.0
C19 C20 H20A 109.0
N1 C20 H20B 109.0
C19 C20 H20B 109.0
H20A C20 H20B 107.8
N1 C21 C22 112.51(17)
N1 C21 H21A 109.1
C22 C21 H21A 109.1
N1 C21 H21B 109.1
C22 C21 H21B 109.1
H21A C21 H21B 107.8
N7 C22 C21 108.23(16)
N7 C22 H22A 110.1
C21 C22 H22A 110.1
N7 C22 H22B 110.1
C21 C22 H22B 110.1
H22A C22 H22B 108.4
N7 C23 C24 113.97(17)
N7 C23 H23A 108.8
C24 C23 H23A 108.8
N7 C23 H23B 108.8
C24 C23 H23B 108.8
H23A C23 H23B 107.7
C25 C24 C23 126.4(2)
C25 C24 S3 111.18(16)
C23 C24 S3 122.06(16)
C24 C25 C26 112.55(19)
C24 C25 H25 123.7
C26 C25 H25 123.7
C27 C26 C25 113.66(19)
C27 C26 H26 123.2
C25 C26 H26 123.2
C26 C27 C28 126.27(19)
C26 C27 S3 110.55(16)
C28 C27 S3 122.97(16)
C27 C28 N8 114.32(17)
C27 C28 H28A 108.7
N8 C28 H28A 108.7
C27 C28 H28B 108.7
N8 C28 H28B 108.7
H28A C28 H28B 107.6
N8 C29 C30 110.26(17)
N8 C29 H29A 109.6
C30 C29 H29A 109.6
N8 C29 H29B 109.6
C30 C29 H29B 109.6
H29A C29 H29B 108.1
N4 C30 C29 110.45(16)
N4 C30 H30A 109.6
C29 C30 H30A 109.6
N4 C30 H30B 109.6
C29 C30 H30B 109.6
H30A C30 H30B 108.1
O2 S4 O1 111.95(10)
O2 S4 O3 113.17(10)
O1 S4 O3 111.24(9)
O2 S4 C31 106.49(9)
O1 S4 C31 108.15(10)
O3 S4 C31 105.37(10)
C32 C31 C36 120.8(2)
C32 C31 S4 121.20(16)
C36 C31 S4 117.98(16)
C31 C32 C33 119.1(2)
C31 C32 H32 120.5
C33 C32 H32 120.5
C32 C33 C34 120.9(2)
C32 C33 H33 119.5
C34 C33 H33 119.5
C35 C34 C33 118.7(2)
C35 C34 C37 120.0(2)
C33 C34 C37 121.3(2)
C36 C35 C34 121.1(2)
C36 C35 H35 119.4
C34 C35 H35 119.4
C35 C36 C31 119.3(2)
C35 C36 H36 120.3
C31 C36 H36 120.3
C34 C37 H37A 109.5
C34 C37 H37B 109.5
H37A C37 H37B 109.5
C34 C37 H37C 109.5
H37A C37 H37C 109.5
H37B C37 H37C 109.5
O6 S5 O4 114.50(12)
O6 S5 O5 112.68(12)
O4 S5 O5 111.19(11)
O6 S5 C38 106.44(11)
O4 S5 C38 105.49(10)
O5 S5 C38 105.75(10)
C43 C38 C39 120.3(2)
C43 C38 S5 120.42(16)
C39 C38 S5 119.26(17)
C40 C39 C38 119.3(2)
C40 C39 H39 120.3
C38 C39 H39 120.3
C39 C40 C41 121.3(2)
C39 C40 H40 119.3
C41 C40 H40 119.3
C40 C41 C42 118.7(2)
C40 C41 C44 120.3(2)
C42 C41 C44 121.0(2)
C43 C42 C41 120.6(2)
C43 C42 H42 119.7
C41 C42 H42 119.7
C38 C43 C42 119.8(2)
C38 C43 H43 120.1
C42 C43 H43 120.1
C41 C44 H44A 109.5
C41 C44 H44B 109.5
H44A C44 H44B 109.5
C41 C44 H44C 109.5
H44A C44 H44C 109.5
H44B C44 H44C 109.5
O9 S6 O8 113.38(11)
O9 S6 O7 111.44(10)
O8 S6 O7 111.76(10)
O9 S6 C45 107.00(10)
O8 S6 C45 105.35(10)
O7 S6 C45 107.44(10)
C46 C45 C50 120.7(2)
C46 C45 S6 117.46(16)
C50 C45 S6 121.62(17)
C45 C46 C47 119.4(2)
C45 C46 H46 120.3
C47 C46 H46 120.3
C46 C47 C48 121.0(2)
C46 C47 H47 119.5
C48 C47 H47 119.5
C49 C48 C47 118.7(2)
C49 C48 C51 121.4(2)
C47 C48 C51 120.0(2)
C48 C49 C50 121.2(2)
C48 C49 H49 119.4
C50 C49 H49 119.4
C49 C50 C45 119.0(2)
C49 C50 H50 120.5
C45 C50 H50 120.5
C48 C51 H51A 109.5
C48 C51 H51B 109.5
H51A C51 H51B 109.5
C48 C51 H51C 109.5
H51A C51 H51C 109.5
H51B C51 H51C 109.5
O11 S7 O12 112.87(12)
O11 S7 O10 112.18(10)
O12 S7 O10 111.29(10)
O11 S7 C52 107.50(10)
O12 S7 C52 106.85(10)
O10 S7 C52 105.66(10)
C57 C52 C53 120.0(2)
C57 C52 S7 121.04(16)
C53 C52 S7 118.89(17)
C54 C53 C52 119.6(2)
C54 C53 H53 120.2
C52 C53 H53 120.2
C53 C54 C55 121.2(2)
C53 C54 H54 119.4
C55 C54 H54 119.4
C56 C55 C54 118.1(2)
C56 C55 C58 121.0(2)
C54 C55 C58 120.9(2)
C57 C56 C55 121.3(2)
C57 C56 H56 119.3
C55 C56 H56 119.3
C52 C57 C56 119.7(2)
C52 C57 H57 120.1
C56 C57 H57 120.1
C55 C58 H58A 109.5
C55 C58 H58B 109.5
H58A C58 H58B 109.5
C55 C58 H58C 109.5
H58A C58 H58C 109.5
H58B C58 H58C 109.5
O14 S8 O13 115.20(11)
O14 S8 O15 110.93(11)
O13 S8 O15 111.62(10)
O14 S8 C59 105.97(10)
O13 S8 C59 107.30(10)
O15 S8 C59 105.08(10)
C60 C59 C64 120.0(2)
C60 C59 S8 120.27(16)
C64 C59 S8 119.62(17)
C61 C60 C59 119.3(2)
C61 C60 H60 120.3
C59 C60 H60 120.3
C60 C61 C62 121.5(2)
C60 C61 H61 119.3
C62 C61 H61 119.3
C63 C62 C61 118.1(2)
C63 C62 C65 120.9(2)
C61 C62 C65 121.0(2)
C64 C63 C62 121.2(2)
C64 C63 H63 119.4
C62 C63 H63 119.4
C63 C64 C59 119.8(2)
C63 C64 H64 120.1
C59 C64 H64 120.1
C62 C65 H65A 109.5
C62 C65 H65B 109.5
H65A C65 H65B 109.5
C62 C65 H65C 109.5
H65A C65 H65C 109.5
H65B C65 H65C 109.5
O16 S9 O18 112.19(10)
O16 S9 O17 112.58(9)
O18 S9 O17 111.52(9)
O16 S9 C66 107.15(10)
O18 S9 C66 108.03(10)
O17 S9 C66 104.91(10)
C67 C66 C71 120.72(19)
C67 C66 S9 120.64(16)
C71 C66 S9 118.61(16)
C68 C67 C66 119.2(2)
C68 C67 H67 120.4
C66 C67 H67 120.4
C67 C68 C69 121.10(19)
C67 C68 H68 119.4
C69 C68 H68 119.4
C68 C69 C70 118.69(19)
C68 C69 C72 121.22(19)
C70 C69 C72 120.09(19)
C71 C70 C69 120.9(2)
C71 C70 H70 119.6
C69 C70 H70 119.6
C70 C71 C66 119.41(19)
C70 C71 H71 120.3
C66 C71 H71 120.3
C69 C72 H72A 109.5
C69 C72 H72B 109.5
H72A C72 H72B 109.5
C69 C72 H72C 109.5
H72A C72 H72C 109.5
H72B C72 H72C 109.5
H1W O1W H2W 109(2)
H3W O2W H4W 113(2)
H5W O3W H6W 114(2)
H7W O4W H8W 112(2)
H9W O5W H10W 114(2)
H11W O6W H12W 112(2)
H13W O7W H14W 110(2)
H15W O8W H16W 110(2)
H17W O9W H18W 106(2)
H19W O10W H20W 106(2)
H21W O11W H22W 116(2)
H23W O12W H24W 111(2)

loop_
_geom_bond_atom_site_label_1
_geom_bond_atom_site_label_2
_geom_bond_distance
S1 C7 1.726(2)
S1 C4 1.726(2)
S2 C14 1.722(2)
S2 C17 1.723(2)
S3 C24 1.727(2)
S3 C27 1.729(2)
N1 C21 1.468(3)
N1 C20 1.471(3)
N1 C1 1.472(3)
N2 C2 1.489(3)
N2 C3 1.491(3)
N2 H21N 0.9200
N2 H22N 0.9200
N3 C9 1.506(3)
N3 C8 1.517(3)
N3 H31N 0.9200
N3 H32N 0.9200
N4 C10 1.466(3)
N4 C30 1.472(3)
N4 C11 1.480(3)
N5 C12 1.496(3)
N5 C13 1.512(3)
N5 H51N 0.9200
N5 H52N 0.9200
N6 C19 1.495(3)
N6 C18 1.509(3)
N6 H61N 0.9200
N6 H62N 0.9200
N7 C22 1.491(3)
N7 C23 1.500(3)
N7 H71N 0.9200
N7 H72N 0.9200
N8 C29 1.495(3)
N8 C28 1.515(3)
N8 H81N 0.9200
N8 H82N 0.9200
C1 C2 1.519(3)
C1 H1A 0.9900
C1 H1B 0.9900
C2 H2A 0.9900
C2 H2B 0.9900
C3 C4 1.500(3)
C3 H3A 0.9900
C3 H3B 0.9900
C4 C5 1.371(3)
C5 C6 1.412(3)
C5 H5 0.9500
C6 C7 1.361(3)
C6 H6 0.9500
C7 C8 1.497(3)
C8 H8A 0.9900
C8 H8B 0.9900
C9 C10 1.520(3)
C9 H9A 0.9900
C9 H9B 0.9900
C10 H10A 0.9900
C10 H10B 0.9900
C11 C12 1.527(3)
C11 H11A 0.9900
C11 H11B 0.9900
C12 H12A 0.9900
C12 H12B 0.9900
C13 C14 1.496(3)
C13 H13A 0.9900
C13 H13B 0.9900
C14 C15 1.362(3)
C15 C16 1.416(3)
C15 H15 0.9500
C16 C17 1.363(3)
C16 H16 0.9500
C17 C18 1.491(3)
C18 H18A 0.9900
C18 H18B 0.9900
C19 C20 1.516(3)
C19 H19A 0.9900
C19 H19B 0.9900
C20 H20A 0.9900
C20 H20B 0.9900
C21 C22 1.524(3)
C21 H21A 0.9900
C21 H21B 0.9900
C22 H22A 0.9900
C22 H22B 0.9900
C23 C24 1.502(3)
C23 H23A 0.9900
C23 H23B 0.9900
C24 C25 1.366(3)
C25 C26 1.416(3)
C25 H25 0.9500
C26 C27 1.364(3)
C26 H26 0.9500
C27 C28 1.499(3)
C28 H28A 0.9900
C28 H28B 0.9900
C29 C30 1.526(3)
C29 H29A 0.9900
C29 H29B 0.9900
C30 H30A 0.9900
C30 H30B 0.9900
S4 O2 1.4574(16)
S4 O1 1.4612(16)
S4 O3 1.4651(16)
S4 C31 1.763(2)
C31 C32 1.390(3)
C31 C36 1.391(3)
C32 C33 1.391(3)
C32 H32 0.9500
C33 C34 1.397(3)
C33 H33 0.9500
C34 C35 1.394(3)
C34 C37 1.506(3)
C35 C36 1.382(3)
C35 H35 0.9500
C36 H36 0.9500
C37 H37A 0.9800
C37 H37B 0.9800
C37 H37C 0.9800
S5 O6 1.4480(19)
S5 O4 1.4510(17)
S5 O5 1.4663(19)
S5 C38 1.776(2)
C38 C43 1.386(3)
C38 C39 1.393(3)
C39 C40 1.387(3)
C39 H39 0.9500
C40 C41 1.391(3)
C40 H40 0.9500
C41 C42 1.396(3)
C41 C44 1.507(3)
C42 C43 1.393(3)
C42 H42 0.9500
C43 H43 0.9500
C44 H44A 0.9800
C44 H44B 0.9800
C44 H44C 0.9800
S6 O9 1.4493(18)
S6 O8 1.4593(18)
S6 O7 1.4720(16)
S6 C45 1.767(2)
C45 C46 1.388(3)
C45 C50 1.396(3)
C46 C47 1.390(3)
C46 H46 0.9500
C47 C48 1.398(3)
C47 H47 0.9500
C48 C49 1.390(3)
C48 C51 1.508(3)
C49 C50 1.395(3)
C49 H49 0.9500
C50 H50 0.9500
C51 H51A 0.9800
C51 H51B 0.9800
C51 H51C 0.9800
S7 O11 1.4441(18)
S7 O12 1.4579(18)
S7 O10 1.4747(16)
S7 C52 1.772(2)
C52 C57 1.388(3)
C52 C53 1.394(3)
C53 C54 1.388(3)
C53 H53 0.9500
C54 C55 1.398(3)
C54 H54 0.9500
C55 C56 1.391(3)
C55 C58 1.512(3)
C56 C57 1.390(3)
C56 H56 0.9500
C57 H57 0.9500
C58 H58A 0.9800
C58 H58B 0.9800
C58 H58C 0.9800
S8 O14 1.4443(18)
S8 O13 1.4471(17)
S8 O15 1.4825(17)
S8 C59 1.764(2)
C59 C60 1.393(3)
C59 C64 1.395(3)
C60 C61 1.387(3)
C60 H60 0.9500
C61 C62 1.398(3)
C61 H61 0.9500
C62 C63 1.394(3)
C62 C65 1.505(3)
C63 C64 1.383(3)
C63 H63 0.9500
C64 H64 0.9500
C65 H65A 0.9800
C65 H65B 0.9800
C65 H65C 0.9800
S9 O16 1.4544(16)
S9 O18 1.4625(16)
S9 O17 1.4672(16)
S9 C66 1.771(2)
C66 C67 1.391(3)
C66 C71 1.393(3)
C67 C68 1.390(3)
C67 H67 0.9500
C68 C69 1.393(3)
C68 H68 0.9500
C69 C70 1.400(3)
C69 C72 1.511(3)
C70 C71 1.385(3)
C70 H70 0.9500
C71 H71 0.9500
C72 H72A 0.9800
C72 H72B 0.9800
C72 H72C 0.9800
O1W H1W 0.890(17)
O1W H2W 0.881(17)
O2W H3W 0.886(16)
O2W H4W 0.855(16)
O3W H5W 0.854(16)
O3W H6W 0.868(16)
O4W H7W 0.871(16)
O4W H8W 0.874(16)
O5W H9W 0.857(16)
O5W H10W 0.869(16)
O6W H11W 0.867(16)
O6W H12W 0.885(16)
O7W H13W 0.858(16)
O7W H14W 0.875(16)
O8W H15W 0.875(16)
O8W H16W 0.870(16)
O9W H17W 0.916(17)
O9W H18W 0.917(17)
O10W H19W 0.921(17)
O10W H20W 0.916(17)
O11W H21W 0.867(17)
O11W H22W 0.887(17)
O12W H23W 0.864(17)
O12W H24W 0.884(17)

loop_
_geom_hbond_atom_site_label_D
_geom_hbond_atom_site_label_H
_geom_hbond_atom_site_label_A
_geom_hbond_distance_DH
_geom_hbond_distance_HA
_geom_hbond_distance_DA
_geom_hbond_angle_DHA
_geom_hbond_site_symmetry_A
N2 H22N O11W 0.92 1.80 2.715(3) 169.6 .
N2 H21N O10 0.92 1.89 2.789(3) 164.5 2_645
N3 H31N O7 0.92 1.94 2.836(2) 165.3 2_545
N3 H32N O18 0.92 2.32 3.008(2) 131.8 4_575
N3 H32N O1W 0.92 2.59 3.257(3) 129.3 .
N5 H51N O3 0.92 1.93 2.749(2) 147.9 3_665
N5 H52N O1 0.92 1.99 2.876(2) 161.6 1_455
N5 H52N O2 0.92 2.61 3.336(2) 135.7 1_455
N6 H61N O3W 0.92 2.00 2.894(2) 163.5 .
N6 H62N O6W 0.92 1.84 2.754(2) 174.8 .
N7 H71N O5W 0.92 1.86 2.764(2) 166.8 .
N7 H72N O4W 0.92 1.76 2.682(2) 175.4 .
N8 H81N O15 0.92 1.98 2.902(2) 178.5 4_575
N8 H82N O17 0.92 1.85 2.756(2) 170.4 4_575
O1W H1W O3W 0.890(17) 2.040(18) 2.885(2) 158(3) .
O1W H2W O16 0.881(17) 1.991(17) 2.839(2) 161(3) 4_575
O2W H3W O2 0.886(16) 2.074(17) 2.949(2) 169(3) 1_455
O2W H4W O1W 0.855(16) 2.024(16) 2.868(3) 169(3) .
O3W H5W O7 0.854(16) 2.054(19) 2.864(2) 158(2) 2_545
O3W H6W O10 0.868(16) 1.965(16) 2.833(2) 180(3) 2_645
O4W H7W O8W 0.871(16) 1.889(17) 2.754(2) 172(3) 4_576
O4W H8W O7W 0.874(16) 1.892(17) 2.759(2) 172(3) 4_576
O5W H9W O13 0.857(16) 2.036(18) 2.880(2) 168(3) .
O5W H10W O16 0.869(16) 1.95(2) 2.789(2) 161(3) 4_575
O6W H11W O4 0.867(16) 1.944(16) 2.808(2) 174(3) .
O6W H12W O2W 0.885(16) 1.875(16) 2.750(2) 170(3) .
O7W H13W O14 0.858(16) 1.946(19) 2.762(2) 158(2) 4_675
O7W H14W O3 0.875(16) 1.928(18) 2.779(2) 164(3) .
O8W H15W O12W 0.875(16) 1.936(17) 2.808(3) 174(3) .
O8W H16W O8 0.870(16) 1.978(18) 2.828(2) 166(3) 4_675
O9W H17W O15 0.916(17) 2.12(2) 2.905(3) 143(3) .
O9W H18W O6 0.917(17) 1.894(18) 2.742(3) 153(3) 1_655
O10W H19W O17 0.921(17) 1.907(19) 2.805(2) 164(3) .
O10W H20W O9W 0.916(17) 1.830(17) 2.746(3) 178(3) .
O11W H21W O10W 0.867(17) 1.895(17) 2.755(3) 171(3) .
O11W H22W O11 0.887(17) 2.013(18) 2.876(3) 164(3) 4_576
O12W H23W O18 0.864(17) 2.042(18) 2.879(2) 163(3) 4_575
O12W H24W O5 0.884(17) 1.904(17) 2.777(3) 169(3) 4_675

loop_
_geom_torsion_atom_site_label_1
_geom_torsion_atom_site_label_2
_geom_torsion_atom_site_label_3
_geom_torsion_atom_site_label_4
_geom_torsion
C21 N1 C1 C2 -74.3(2)
C20 N1 C1 C2 164.89(17)
C3 N2 C2 C1 -170.24(18)
N1 C1 C2 N2 -160.27(17)
C2 N2 C3 C4 -51.9(3)
N2 C3 C4 C5 125.5(2)
N2 C3 C4 S1 -58.6(3)
C7 S1 C4 C5 -0.43(17)
C7 S1 C4 C3 -176.79(18)
C3 C4 C5 C6 176.0(2)
S1 C4 C5 C6 -0.4(2)
C4 C5 C6 C7 1.2(3)
C5 C6 C7 C8 178.9(2)
C5 C6 C7 S1 -1.5(2)
C4 S1 C7 C6 1.13(17)
C4 S1 C7 C8 -179.29(18)
C6 C7 C8 N3 -94.8(3)
S1 C7 C8 N3 85.7(2)
C9 N3 C8 C7 158.41(18)
C8 N3 C9 C10 157.92(18)
C30 N4 C10 C9 67.6(2)
C11 N4 C10 C9 -167.12(17)
N3 C9 C10 N4 50.8(2)
C10 N4 C11 C12 90.78(19)
C30 N4 C11 C12 -143.75(17)
C13 N5 C12 C11 165.23(17)
N4 C11 C12 N5 -179.06(16)
C12 N5 C13 C14 62.3(2)
N5 C13 C14 C15 83.7(3)
N5 C13 C14 S2 -98.2(2)
C17 S2 C14 C15 -0.02(18)
C17 S2 C14 C13 -178.43(18)
C13 C14 C15 C16 178.3(2)
S2 C14 C15 C16 0.1(2)
C14 C15 C16 C17 -0.1(3)
C15 C16 C17 C18 178.5(2)
C15 C16 C17 S2 0.1(2)
C14 S2 C17 C16 -0.02(17)
C14 S2 C17 C18 -178.53(18)
C16 C17 C18 N6 -85.5(3)
S2 C17 C18 N6 92.7(2)
C19 N6 C18 C17 170.33(17)
C18 N6 C19 C20 -165.88(17)
C21 N1 C20 C19 163.62(16)
C1 N1 C20 C19 -76.2(2)
N6 C19 C20 N1 -61.7(2)
C20 N1 C21 C22 -79.7(2)
C1 N1 C21 C22 160.31(17)
C23 N7 C22 C21 -172.13(17)
N1 C21 C22 N7 -165.52(17)
C22 N7 C23 C24 -61.0(2)
N7 C23 C24 C25 103.5(2)
N7 C23 C24 S3 -83.7(2)
C27 S3 C24 C25 0.71(17)
C27 S3 C24 C23 -173.05(17)
C23 C24 C25 C26 172.51(19)
S3 C24 C25 C26 -0.9(2)
C24 C25 C26 C27 0.7(3)
C25 C26 C27 C28 -174.96(19)
C25 C26 C27 S3 -0.1(2)
C24 S3 C27 C26 -0.32(17)
C24 S3 C27 C28 174.70(18)
C26 C27 C28 N8 -101.9(2)
S3 C27 C28 N8 83.8(2)
C29 N8 C28 C27 52.3(2)
C28 N8 C29 C30 166.59(16)
C10 N4 C30 C29 -168.46(16)
C11 N4 C30 C29 68.0(2)
N8 C29 C30 N4 173.36(16)
O2 S4 C31 C32 133.85(18)
O1 S4 C31 C32 -105.66(18)
O3 S4 C31 C32 13.4(2)
O2 S4 C31 C36 -46.12(19)
O1 S4 C31 C36 74.37(18)
O3 S4 C31 C36 -166.58(17)
C36 C31 C32 C33 -0.4(3)
S4 C31 C32 C33 179.59(17)
C31 C32 C33 C34 0.7(3)
C32 C33 C34 C35 -0.1(3)
C32 C33 C34 C37 -179.5(2)
C33 C34 C35 C36 -0.7(3)
C37 C34 C35 C36 178.7(2)
C34 C35 C36 C31 0.9(3)
C32 C31 C36 C35 -0.4(3)
S4 C31 C36 C35 179.62(16)
O6 S5 C38 C43 66.1(2)
O4 S5 C38 C43 -55.9(2)
O5 S5 C38 C43 -173.83(18)
O6 S5 C38 C39 -114.76(19)
O4 S5 C38 C39 123.21(18)
O5 S5 C38 C39 5.3(2)
C43 C38 C39 C40 0.8(3)
S5 C38 C39 C40 -178.32(16)
C38 C39 C40 C41 0.2(3)
C39 C40 C41 C42 -1.1(3)
C39 C40 C41 C44 176.9(2)
C40 C41 C42 C43 1.1(3)
C44 C41 C42 C43 -176.9(2)
C39 C38 C43 C42 -0.8(3)
S5 C38 C43 C42 178.28(18)
C41 C42 C43 C38 -0.1(3)
O9 S6 C45 C46 -45.59(19)
O8 S6 C45 C46 75.35(18)
O7 S6 C45 C46 -165.37(16)
O9 S6 C45 C50 139.32(18)
O8 S6 C45 C50 -99.73(19)
O7 S6 C45 C50 19.5(2)
C50 C45 C46 C47 -1.0(3)
S6 C45 C46 C47 -176.13(16)
C45 C46 C47 C48 0.1(3)
C46 C47 C48 C49 1.1(3)
C46 C47 C48 C51 -179.1(2)
C47 C48 C49 C50 -1.5(3)
C51 C48 C49 C50 178.8(2)
C48 C49 C50 C45 0.7(3)
C46 C45 C50 C49 0.6(3)
S6 C45 C50 C49 175.54(16)
O11 S7 C52 C57 -125.12(18)
O12 S7 C52 C57 113.46(18)
O10 S7 C52 C57 -5.1(2)
O11 S7 C52 C53 58.3(2)
O12 S7 C52 C53 -63.1(2)
O10 S7 C52 C53 178.25(17)
C57 C52 C53 C54 0.7(3)
S7 C52 C53 C54 177.32(17)
C52 C53 C54 C55 0.2(3)
C53 C54 C55 C56 -1.4(3)
C53 C54 C55 C58 178.4(2)
C54 C55 C56 C57 1.8(3)
C58 C55 C56 C57 -178.0(2)
C53 C52 C57 C56 -0.3(3)
S7 C52 C57 C56 -176.91(16)
C55 C56 C57 C52 -0.9(3)
O14 S8 C59 C60 -16.4(2)
O13 S8 C59 C60 107.19(18)
O15 S8 C59 C60 -133.90(17)
O14 S8 C59 C64 160.82(17)
O13 S8 C59 C64 -75.60(19)
O15 S8 C59 C64 43.31(19)
C64 C59 C60 C61 -0.8(3)
S8 C59 C60 C61 176.39(16)
C59 C60 C61 C62 -1.1(3)
C60 C61 C62 C63 2.2(3)
C60 C61 C62 C65 -176.8(2)
C61 C62 C63 C64 -1.4(3)
C65 C62 C63 C64 177.5(2)
C62 C63 C64 C59 -0.4(3)
C60 C59 C64 C63 1.5(3)
S8 C59 C64 C63 -175.68(17)
O16 S9 C66 C67 -6.0(2)
O18 S9 C66 C67 115.08(18)
O17 S9 C66 C67 -125.85(18)
O16 S9 C66 C71 172.05(17)
O18 S9 C66 C71 -66.88(19)
O17 S9 C66 C71 52.19(19)
C71 C66 C67 C68 -0.8(3)
S9 C66 C67 C68 177.15(16)
C66 C67 C68 C69 -0.9(3)
C67 C68 C69 C70 1.8(3)
C67 C68 C69 C72 -178.2(2)
C68 C69 C70 C71 -0.9(3)
C72 C69 C70 C71 179.1(2)
C69 C70 C71 C66 -0.9(3)
C67 C66 C71 C70 1.7(3)
S9 C66 C71 C70 -176.31(17)
